data_7210111
loop_
_publ_author_name
'Cunha, Anna C.'
'Ferreira, Vitor F.'
'Jord\~ao, Alessandro K.'
'de Souza, Maria C. B. V.'
'Wardell, Solange M. S. V.'
'Wardell, James L.'
'Tan, Peiyu Amelia'
'Bettens, Ryan P. A.'
'Seth, Saikat Kumar'
'Tiekink, Edward R. T.'

_publ_section_title
;
 Aryl-substituents moderate the nature of hydrogen bonds, N--H&#x22EF;N
 versus N--H&#x22EF;O, leading to supramolecular chains in the crystal
 structures of N-arylamino 1,2,3-triazole esters
;
_journal_issue 24
_journal_name_full CrystEngComm
_journal_page_first 4917
_journal_paper_doi 10.1039/c3ce40102b
_journal_volume 15
_journal_year 2013
_chemical_formula_moiety 'C12 H13 I N4 O2'
_chemical_formula_sum 'C12 H13 I N4 O2'
_chemical_formula_weight 372.16
_chemical_name_systematic
;
?
;
_space_group_IT_number 29
_symmetry_cell_setting orthorhombic
_symmetry_space_group_name_Hall 'P 2c -2ac'
_symmetry_space_group_name_H-M 'P c a 21'
_atom_sites_solution_hydrogens geom
_atom_sites_solution_primary direct
_atom_sites_solution_secondary difmap
_audit_creation_method SHELXL-97
_cell_angle_alpha 90
_cell_angle_beta 90
_cell_angle_gamma 90
_cell_formula_units_Z 8
_cell_length_a 11.033(2)
_cell_length_b 10.411(2)
_cell_length_c 24.957(5)
_cell_measurement_reflns_used 980
_cell_measurement_temperature 120(2)
_cell_measurement_theta_max 22.3
_cell_measurement_theta_min 2.7
_cell_volume 2866.7(10)
_computing_cell_refinement 'SAINT (Bruker, 2004)'
_computing_data_collection 'APEX2 (Bruker, 2004)'
_computing_data_reduction SAINT
_computing_molecular_graphics
;
ORTEP-3 (Farrugia, 1997), DIAMOND (Brandenburg, 2006),
Qmol (Gans & Shalloway, 2001)
;
_computing_publication_material 'publCIF (Westrip, 2010)'
_computing_structure_refinement 'SHELXL-97 (Sheldrick, 2008)'
_computing_structure_solution 'SHELXS-97 (Sheldrick, 2008)'
_diffrn_ambient_temperature 120(2)
_diffrn_measured_fraction_theta_full 0.996
_diffrn_measured_fraction_theta_max 0.996
_diffrn_measurement_device_type 'Bruker SMART APEX2 CCD diffractometer'
_diffrn_measurement_method 'fine-slice \w scans'
_diffrn_radiation_monochromator 'silicon 111'
_diffrn_radiation_source 'Daresbury SRS station 9.8'
_diffrn_radiation_type synchrotron
_diffrn_radiation_wavelength 0.6893
_diffrn_reflns_av_R_equivalents 0.049
_diffrn_reflns_av_sigmaI/netI 0.043
_diffrn_reflns_limit_h_max 13
_diffrn_reflns_limit_h_min -13
_diffrn_reflns_limit_k_max 12
_diffrn_reflns_limit_k_min -12
_diffrn_reflns_limit_l_max 29
_diffrn_reflns_limit_l_min -29
_diffrn_reflns_number 20053
_diffrn_reflns_theta_full 24.2
_diffrn_reflns_theta_max 24.2
_diffrn_reflns_theta_min 2.5
_diffrn_standards_decay_% 5
_diffrn_standards_number 0
_exptl_absorpt_coefficient_mu 2.238
_exptl_absorpt_correction_T_max 1.000
_exptl_absorpt_correction_T_min 0.774
_exptl_absorpt_correction_type multi-scan
_exptl_absorpt_process_details '(SADABS; Sheldrick, 2007)'
_exptl_crystal_colour colourless
_exptl_crystal_density_diffrn 1.725
_exptl_crystal_density_method 'not measured'
_exptl_crystal_description block
_exptl_crystal_F_000 1456
_exptl_crystal_size_max 0.04
_exptl_crystal_size_mid 0.03
_exptl_crystal_size_min 0.02
_refine_diff_density_max 0.55
_refine_diff_density_min -0.52
_refine_diff_density_rms 0.068
_refine_ls_abs_structure_details 'Flack (1983), 2449 Friedel pairs'
_refine_ls_abs_structure_Flack 0.10(3)
_refine_ls_extinction_method none
_refine_ls_goodness_of_fit_ref 1.01
_refine_ls_hydrogen_treatment mixed
_refine_ls_matrix_type full
_refine_ls_number_parameters 353
_refine_ls_number_reflns 5041
_refine_ls_number_restraints 3
_refine_ls_restrained_S_all 1.01
_refine_ls_R_factor_all 0.050
_refine_ls_R_factor_gt 0.036
_refine_ls_shift/su_max 0.002
_refine_ls_shift/su_mean 0.000
_refine_ls_structure_factor_coef Fsqd
_refine_ls_weighting_details 'calc w=1/[\s^2^(Fo^2^)+(0.028P)^2^+2.9719P] where P=(Fo^2^+2Fc^2^)/3'
_refine_ls_weighting_scheme calc
_refine_ls_wR_factor_gt 0.074
_refine_ls_wR_factor_ref 0.079
_reflns_number_gt 4113
_reflns_number_total 5041
_reflns_threshold_expression I>2\s(I)
_cod_data_source_file c3ce40102b.txt
_cod_data_source_block ssg1271
_cod_original_sg_symbol_H-M 'P c a 21 '
_cod_database_code 7210111

loop_
_symmetry_equiv_pos_as_xyz
'x, y, z'
'-x, -y, z+1/2'
'-x+1/2, y, z+1/2'
'x+1/2, -y, z'

loop_
_atom_site_label
_atom_site_type_symbol
_atom_site_fract_x
_atom_site_fract_y
_atom_site_fract_z
_atom_site_U_iso_or_equiv
_atom_site_adp_type
_atom_site_occupancy
_atom_site_symmetry_multiplicity
_atom_site_calc_flag
_atom_site_refinement_flags
I1 I 0.62221(4) 1.02081(4) 0.599225(16) 0.05165(15) Uani 1 1 d .
O1 O 1.1804(4) 0.5608(4) 0.88979(18) 0.0446(11) Uani 1 1 d .
O2 O 1.0412(3) 0.6573(4) 0.94230(17) 0.0368(10) Uani 1 1 d .
N1 N 0.8220(4) 0.6160(4) 0.81032(19) 0.0287(11) Uani 1 1 d .
N2 N 0.8997(4) 0.5434(4) 0.7808(2) 0.0338(11) Uani 1 1 d .
N3 N 0.9974(4) 0.5336(4) 0.8093(2) 0.0350(11) Uani 1 1 d .
N4 N 0.7066(4) 0.6441(4) 0.7922(2) 0.0330(11) Uani 1 1 d D
H4N H 0.660(4) 0.576(3) 0.796(2) 0.040 Uiso 1 1 d D
C1 C 0.8681(5) 0.6522(5) 0.8583(3) 0.0306(14) Uani 1 1 d .
C2 C 0.9821(5) 0.5970(5) 0.8572(2) 0.0307(13) Uani 1 1 d .
C3 C 0.8012(5) 0.7319(6) 0.8968(3) 0.0428(16) Uani 1 1 d .
H3A H 0.7283 0.7665 0.8796 0.064 Uiso 1 1 calc R
H3B H 0.8528 0.8029 0.9088 0.064 Uiso 1 1 calc R
H3C H 0.7777 0.6795 0.9277 0.064 Uiso 1 1 calc R
C4 C 1.0794(6) 0.6022(5) 0.8973(3) 0.0332(14) Uani 1 1 d .
C5 C 1.1292(6) 0.6753(6) 0.9844(3) 0.0458(16) Uani 1 1 d .
H5A H 1.2035 0.7159 0.9700 0.055 Uiso 1 1 calc R
H5B H 1.1513 0.5917 1.0006 0.055 Uiso 1 1 calc R
C6 C 1.0716(7) 0.7599(7) 1.0249(3) 0.056(2) Uani 1 1 d .
H6A H 1.0395 0.8369 1.0073 0.084 Uiso 1 1 calc R
H6B H 1.1319 0.7851 1.0518 0.084 Uiso 1 1 calc R
H6C H 1.0052 0.7137 1.0425 0.084 Uiso 1 1 calc R
C7 C 0.6937(5) 0.7250(5) 0.7478(2) 0.0314(13) Uani 1 1 d .
C8 C 0.5981(6) 0.7067(6) 0.7124(3) 0.0400(16) Uani 1 1 d .
H8 H 0.5464 0.6346 0.7168 0.048 Uiso 1 1 calc R
C9 C 0.5771(6) 0.7903(6) 0.6713(3) 0.0395(15) Uani 1 1 d .
H9 H 0.5101 0.7774 0.6480 0.047 Uiso 1 1 calc R
C10 C 0.6543(5) 0.8946(6) 0.6636(3) 0.0406(14) Uani 1 1 d .
C11 C 0.7516(5) 0.9126(5) 0.6977(3) 0.0398(14) Uani 1 1 d .
H11 H 0.8057 0.9823 0.6919 0.048 Uiso 1 1 calc R
C12 C 0.7708(5) 0.8297(5) 0.7402(3) 0.0316(13) Uani 1 1 d .
H12 H 0.8363 0.8440 0.7641 0.038 Uiso 1 1 calc R
I2 I 1.12427(5) 0.46570(4) 1.130296(15) 0.05873(17) Uani 1 1 d .
O3 O 0.5358(3) 0.0905(4) 0.82698(19) 0.0393(10) Uani 1 1 d .
O4 O 0.6858(3) 0.1859(4) 0.77995(17) 0.0363(9) Uani 1 1 d .
N5 N 0.8963(4) 0.1127(4) 0.9106(2) 0.0316(11) Uani 1 1 d .
N6 N 0.8071(4) 0.0562(4) 0.94146(19) 0.0333(11) Uani 1 1 d .
N7 N 0.7099(4) 0.0570(4) 0.9122(2) 0.0330(11) Uani 1 1 d .
N8 N 1.0136(4) 0.1266(5) 0.9288(2) 0.0359(12) Uani 1 1 d D
H8N H 1.050(5) 0.052(3) 0.928(3) 0.043 Uiso 1 1 d D
C13 C 0.8534(5) 0.1477(5) 0.8627(3) 0.0315(15) Uani 1 1 d .
C14 C 0.7358(5) 0.1123(5) 0.8640(2) 0.0305(13) Uani 1 1 d .
C15 C 0.9350(5) 0.2088(6) 0.8216(3) 0.0404(15) Uani 1 1 d .
H15A H 0.9653 0.1427 0.7970 0.061 Uiso 1 1 calc R
H15B H 1.0036 0.2500 0.8397 0.061 Uiso 1 1 calc R
H15C H 0.8894 0.2733 0.8013 0.061 Uiso 1 1 calc R
C16 C 0.6403(5) 0.1264(5) 0.8223(2) 0.0323(13) Uani 1 1 d .
C17 C 0.6041(6) 0.2130(6) 0.7348(2) 0.0394(15) Uani 1 1 d .
H17A H 0.5298 0.2567 0.7474 0.047 Uiso 1 1 calc R
H17B H 0.5808 0.1324 0.7164 0.047 Uiso 1 1 calc R
C18 C 0.6745(7) 0.2984(6) 0.6979(3) 0.0531(19) Uani 1 1 d .
H18A H 0.6939 0.3790 0.7163 0.080 Uiso 1 1 calc R
H18B H 0.6260 0.3168 0.6659 0.080 Uiso 1 1 calc R
H18C H 0.7498 0.2553 0.6873 0.080 Uiso 1 1 calc R
C19 C 1.0330(5) 0.2014(5) 0.9757(2) 0.0320(13) Uani 1 1 d .
C20 C 1.1275(6) 0.1719(6) 1.0089(2) 0.0356(14) Uani 1 1 d .
H20 H 1.1753 0.0979 1.0020 0.043 Uiso 1 1 calc R
C21 C 1.1539(6) 0.2485(6) 1.0521(2) 0.0392(15) Uani 1 1 d .
H21 H 1.2210 0.2289 1.0745 0.047 Uiso 1 1 calc R
C22 C 1.0815(5) 0.3550(6) 1.0629(2) 0.0367(14) Uani 1 1 d .
C23 C 0.9877(5) 0.3855(6) 1.0300(3) 0.0436(16) Uani 1 1 d .
H23 H 0.9394 0.4590 1.0373 0.052 Uiso 1 1 calc R
C24 C 0.9621(5) 0.3094(6) 0.9855(3) 0.0419(16) Uani 1 1 d .
H24 H 0.8972 0.3309 0.9622 0.050 Uiso 1 1 calc R

loop_
_atom_site_aniso_label
_atom_site_aniso_U_11
_atom_site_aniso_U_22
_atom_site_aniso_U_33
_atom_site_aniso_U_23
_atom_site_aniso_U_13
_atom_site_aniso_U_12
I1 0.0726(4) 0.0422(2) 0.0402(2) 0.0029(2) -0.0077(3) 0.0106(2)
O1 0.035(2) 0.046(3) 0.053(3) 0.003(2) 0.008(2) 0.012(2)
O2 0.035(2) 0.036(2) 0.040(3) -0.0020(19) 0.001(2) 0.0022(17)
N1 0.027(3) 0.023(2) 0.037(3) -0.001(2) 0.009(2) 0.000(2)
N2 0.038(3) 0.026(2) 0.038(3) 0.005(2) 0.007(2) 0.004(2)
N3 0.039(3) 0.035(3) 0.031(3) 0.006(2) 0.007(2) 0.009(2)
N4 0.029(3) 0.031(3) 0.039(3) -0.001(2) 0.000(2) -0.0048(19)
C1 0.026(3) 0.024(3) 0.041(4) 0.003(3) 0.010(3) -0.003(2)
C2 0.036(3) 0.018(3) 0.037(4) 0.003(2) 0.007(3) 0.005(2)
C3 0.032(3) 0.042(4) 0.054(4) -0.014(3) 0.000(3) 0.003(3)
C4 0.038(3) 0.021(3) 0.040(4) 0.001(3) 0.011(3) -0.002(3)
C5 0.043(4) 0.052(4) 0.042(4) 0.009(3) -0.003(3) -0.010(3)
C6 0.057(5) 0.067(5) 0.043(5) -0.010(4) -0.011(4) -0.011(4)
C7 0.031(3) 0.031(3) 0.033(3) 0.000(2) 0.001(3) 0.001(2)
C8 0.038(4) 0.046(4) 0.036(4) -0.009(3) 0.003(3) -0.010(3)
C9 0.043(4) 0.041(4) 0.035(4) -0.010(3) -0.004(3) -0.002(3)
C10 0.042(4) 0.042(4) 0.037(3) 0.005(3) 0.008(3) 0.008(3)
C11 0.040(3) 0.030(3) 0.048(4) 0.000(3) 0.002(3) 0.003(3)
C12 0.027(3) 0.027(3) 0.041(4) 0.000(3) 0.003(3) -0.001(2)
I2 0.0685(4) 0.0530(3) 0.0546(3) -0.0198(2) -0.0107(3) 0.0077(2)
O3 0.028(2) 0.034(2) 0.055(3) -0.001(2) 0.004(2) -0.0079(18)
O4 0.031(2) 0.039(2) 0.039(2) 0.0026(19) 0.0044(19) -0.0003(17)
N5 0.024(2) 0.026(2) 0.044(3) 0.002(2) -0.002(2) -0.0016(19)
N6 0.039(3) 0.032(3) 0.028(3) -0.003(2) 0.009(2) -0.007(2)
N7 0.032(3) 0.028(2) 0.039(3) -0.003(2) 0.001(2) -0.005(2)
N8 0.030(3) 0.031(3) 0.046(3) -0.008(2) 0.003(2) 0.004(2)
C13 0.034(4) 0.021(3) 0.040(4) 0.003(3) 0.010(3) 0.001(2)
C14 0.036(3) 0.023(3) 0.032(3) -0.002(2) 0.003(3) -0.001(2)
C15 0.034(3) 0.045(4) 0.042(4) 0.014(3) 0.006(3) -0.002(3)
C16 0.034(3) 0.023(3) 0.040(4) -0.007(2) -0.005(3) 0.007(3)
C17 0.038(3) 0.038(3) 0.042(4) -0.007(3) -0.002(3) 0.011(3)
C18 0.061(4) 0.041(4) 0.057(5) 0.013(3) -0.004(4) -0.005(3)
C19 0.032(3) 0.031(3) 0.033(4) 0.002(2) 0.005(3) -0.002(2)
C20 0.040(4) 0.036(3) 0.030(3) 0.004(3) 0.005(3) 0.002(3)
C21 0.046(4) 0.040(3) 0.032(4) 0.006(3) -0.003(3) -0.002(3)
C22 0.039(3) 0.037(3) 0.034(3) -0.007(3) 0.002(3) -0.005(3)
C23 0.028(3) 0.036(3) 0.067(5) -0.016(3) 0.001(3) 0.000(3)
C24 0.030(3) 0.040(3) 0.056(4) -0.014(3) -0.007(3) 0.002(3)

loop_
_atom_type_symbol
_atom_type_description
_atom_type_scat_dispersion_real
_atom_type_scat_dispersion_imag
_atom_type_scat_source
C C 0.0033 0.0016 'International Tables Vol C Tables 4.2.6.8 and 6.1.1.4'
H H 0.0000 0.0000 'International Tables Vol C Tables 4.2.6.8 and 6.1.1.4'
N N 0.0061 0.0033 'International Tables Vol C Tables 4.2.6.8 and 6.1.1.4'
O O 0.0106 0.0060 'International Tables Vol C Tables 4.2.6.8 and 6.1.1.4'
I I -0.4742 1.8119 'International Tables Vol C Tables 4.2.6.8 and 6.1.1.4'

loop_
_geom_angle_atom_site_label_1
_geom_angle_atom_site_label_2
_geom_angle_atom_site_label_3
_geom_angle
C4 O2 C5 117.2(5)
C1 N1 N2 113.3(5)
C1 N1 N4 125.2(5)
N2 N1 N4 121.4(5)
N3 N2 N1 105.8(5)
N2 N3 C2 109.6(5)
N1 N4 C7 118.7(4)
N1 N4 H4N 110(4)
C7 N4 H4N 120(4)
N1 C1 C2 102.1(5)
N1 C1 C3 123.1(5)
C2 C1 C3 134.8(6)
N3 C2 C1 109.2(5)
N3 C2 C4 121.3(5)
C1 C2 C4 129.5(5)
C1 C3 H3A 109.5
C1 C3 H3B 109.5
H3A C3 H3B 109.5
C1 C3 H3C 109.5
H3A C3 H3C 109.5
H3B C3 H3C 109.5
O1 C4 O2 125.3(6)
O1 C4 C2 123.7(6)
O2 C4 C2 111.0(5)
O2 C5 C6 106.6(5)
O2 C5 H5A 110.4
C6 C5 H5A 110.4
O2 C5 H5B 110.4
C6 C5 H5B 110.4
H5A C5 H5B 108.6
C5 C6 H6A 109.5
C5 C6 H6B 109.5
H6A C6 H6B 109.5
C5 C6 H6C 109.5
H6A C6 H6C 109.5
H6B C6 H6C 109.5
C8 C7 C12 118.9(6)
C8 C7 N4 120.0(5)
C12 C7 N4 121.0(5)
C9 C8 C7 121.4(6)
C9 C8 H8 119.3
C7 C8 H8 119.3
C8 C9 C10 119.8(6)
C8 C9 H9 120.1
C10 C9 H9 120.1
C11 C10 C9 119.7(6)
C11 C10 I1 121.0(5)
C9 C10 I1 119.3(5)
C10 C11 C12 120.4(6)
C10 C11 H11 119.8
C12 C11 H11 119.8
C11 C12 C7 119.9(6)
C11 C12 H12 120.1
C7 C12 H12 120.1
C16 O4 C17 118.0(4)
C13 N5 N8 126.7(5)
C13 N5 N6 111.3(5)
N8 N5 N6 121.9(5)
N7 N6 N5 105.8(5)
N6 N7 C14 109.0(5)
N5 N8 C19 118.0(5)
N5 N8 H8N 109(4)
C19 N8 H8N 116(4)
N5 C13 C14 104.1(5)
N5 C13 C15 120.8(5)
C14 C13 C15 135.0(6)
C13 C14 N7 109.8(5)
C13 C14 C16 129.5(6)
N7 C14 C16 120.7(5)
C13 C15 H15A 109.5
C13 C15 H15B 109.5
H15A C15 H15B 109.5
C13 C15 H15C 109.5
H15A C15 H15C 109.5
H15B C15 H15C 109.5
O3 C16 O4 125.4(6)
O3 C16 C14 125.0(6)
O4 C16 C14 109.6(5)
O4 C17 C18 105.5(5)
O4 C17 H17A 110.6
C18 C17 H17A 110.6
O4 C17 H17B 110.6
C18 C17 H17B 110.6
H17A C17 H17B 108.8
C17 C18 H18A 109.5
C17 C18 H18B 109.5
H18A C18 H18B 109.5
C17 C18 H18C 109.5
H18A C18 H18C 109.5
H18B C18 H18C 109.5
C20 C19 C24 120.3(6)
C20 C19 N8 119.4(5)
C24 C19 N8 120.1(5)
C19 C20 C21 120.5(6)
C19 C20 H20 119.7
C21 C20 H20 119.7
C20 C21 C22 119.5(6)
C20 C21 H21 120.2
C22 C21 H21 120.2
C23 C22 C21 120.3(6)
C23 C22 I2 121.9(5)
C21 C22 I2 117.7(5)
C22 C23 C24 120.2(6)
C22 C23 H23 119.9
C24 C23 H23 119.9
C19 C24 C23 119.1(6)
C19 C24 H24 120.5
C23 C24 H24 120.5

loop_
_geom_bond_atom_site_label_1
_geom_bond_atom_site_label_2
_geom_bond_distance
I1 C10 2.105(6)
O1 C4 1.209(7)
O2 C4 1.329(7)
O2 C5 1.443(7)
N1 C1 1.354(8)
N1 N2 1.359(6)
N1 N4 1.382(6)
N2 N3 1.296(7)
N3 C2 1.376(7)
N4 C7 1.400(7)
N4 H4N 0.88(4)
C1 C2 1.383(7)
C1 C3 1.470(8)
C2 C4 1.469(8)
C3 H3A 0.9800
C3 H3B 0.9800
C3 H3C 0.9800
C5 C6 1.484(10)
C5 H5A 0.9900
C5 H5B 0.9900
C6 H6A 0.9800
C6 H6B 0.9800
C6 H6C 0.9800
C7 C8 1.389(8)
C7 C12 1.396(8)
C8 C9 1.364(9)
C8 H8 0.9500
C9 C10 1.393(9)
C9 H9 0.9500
C10 C11 1.383(8)
C11 C12 1.384(8)
C11 H11 0.9500
C12 H12 0.9500
I2 C22 2.092(6)
O3 C16 1.217(6)
O4 C16 1.324(7)
O4 C17 1.471(7)
N5 C13 1.336(8)
N5 N8 1.380(6)
N5 N6 1.381(6)
N6 N7 1.298(6)
N7 C14 1.363(7)
N8 C19 1.422(7)
N8 H8N 0.88(4)
C13 C14 1.350(8)
C13 C15 1.505(8)
C14 C16 1.489(8)
C15 H15A 0.9800
C15 H15B 0.9800
C15 H15C 0.9800
C17 C18 1.498(9)
C17 H17A 0.9900
C17 H17B 0.9900
C18 H18A 0.9800
C18 H18B 0.9800
C18 H18C 0.9800
C19 C20 1.366(8)
C19 C24 1.391(8)
C20 C21 1.373(9)
C20 H20 0.9500
C21 C22 1.393(8)
C21 H21 0.9500
C22 C23 1.360(8)
C23 C24 1.393(8)
C23 H23 0.9500
C24 H24 0.9500

loop_
_geom_torsion_atom_site_label_1
_geom_torsion_atom_site_label_2
_geom_torsion_atom_site_label_3
_geom_torsion_atom_site_label_4
_geom_torsion
C1 N1 N2 N3 -0.8(6)
N4 N1 N2 N3 -178.8(4)
N1 N2 N3 C2 1.2(6)
C1 N1 N4 C7 114.3(6)
N2 N1 N4 C7 -68.0(6)
N2 N1 C1 C2 0.0(6)
N4 N1 C1 C2 177.9(5)
N2 N1 C1 C3 179.5(5)
N4 N1 C1 C3 -2.6(8)
N2 N3 C2 C1 -1.3(6)
N2 N3 C2 C4 -179.5(5)
N1 C1 C2 N3 0.7(6)
C3 C1 C2 N3 -178.7(6)
N1 C1 C2 C4 178.8(5)
C3 C1 C2 C4 -0.6(11)
C5 O2 C4 O1 3.6(8)
C5 O2 C4 C2 -176.8(4)
N3 C2 C4 O1 5.7(8)
C1 C2 C4 O1 -172.2(6)
N3 C2 C4 O2 -174.0(5)
C1 C2 C4 O2 8.1(8)
C4 O2 C5 C6 169.1(5)
N1 N4 C7 C8 147.2(5)
N1 N4 C7 C12 -37.1(8)
C12 C7 C8 C9 -1.4(9)
N4 C7 C8 C9 174.4(6)
C7 C8 C9 C10 1.6(10)
C8 C9 C10 C11 0.0(9)
C8 C9 C10 I1 179.0(5)
C9 C10 C11 C12 -1.8(9)
I1 C10 C11 C12 179.3(4)
C10 C11 C12 C7 2.0(9)
C8 C7 C12 C11 -0.4(8)
N4 C7 C12 C11 -176.1(5)
C13 N5 N6 N7 0.0(6)
N8 N5 N6 N7 -179.0(4)
N5 N6 N7 C14 -0.1(5)
C13 N5 N8 C19 120.5(6)
N6 N5 N8 C19 -60.6(7)
N8 N5 C13 C14 179.1(5)
N6 N5 C13 C14 0.1(6)
N8 N5 C13 C15 0.3(9)
N6 N5 C13 C15 -178.6(5)
N5 C13 C14 N7 -0.1(6)
C15 C13 C14 N7 178.3(6)
N5 C13 C14 C16 179.8(5)
C15 C13 C14 C16 -1.7(11)
N6 N7 C14 C13 0.1(6)
N6 N7 C14 C16 -179.8(5)
C17 O4 C16 O3 0.8(8)
C17 O4 C16 C14 -178.0(4)
C13 C14 C16 O3 179.4(6)
N7 C14 C16 O3 -0.6(8)
C13 C14 C16 O4 -1.8(8)
N7 C14 C16 O4 178.2(5)
C16 O4 C17 C18 170.8(5)
N5 N8 C19 C20 149.3(5)
N5 N8 C19 C24 -35.6(8)
C24 C19 C20 C21 -0.2(9)
N8 C19 C20 C21 174.9(5)
C19 C20 C21 C22 1.7(9)
C20 C21 C22 C23 -2.1(9)
C20 C21 C22 I2 178.8(4)
C21 C22 C23 C24 0.9(10)
I2 C22 C23 C24 180.0(5)
C20 C19 C24 C23 -1.0(9)
N8 C19 C24 C23 -176.1(6)
C22 C23 C24 C19 0.7(10)
